data_4311702
loop_
_publ_author_name
'Dar\'io Rojas'
'Ana Mar\'ia Garc\'ia'
'Andr\'es Vega'
'Yanko Moreno'
'Diego Venegas-Yazigi'
'Mar\'ia Teresa Garland'
'Jorge Manzur'

_publ_contact_author_address
;Departamento de Quimica
Facultad de Ciencias Fisicas y Matematicas
Universidad de Chile
Tupper 2069
Santiago, Chile
;
_publ_contact_author_email jmanzur@dqb.uchile.cl
_publ_contact_author_name 'Jorge Manzur'
_publ_contact_author_phone '(56 2) 6784232'
_publ_section_title
;
 Binuclear Copper(II) Oxidation Products from Copper(I) Complexes with
 Tridentate Ligands. Magnetostructural Characterization
;
_journal_name_full 'Inorganic Chemistry'
_journal_page_first 6324
_journal_page_last 6330
_journal_paper_doi 10.1021/ic049648t
_journal_volume 43
_journal_year 2004
_chemical_formula_sum 'C44 H50 Cl2 Cu2 N4 O12'
_chemical_formula_weight 1024.86
_chemical_name_systematic
; 
 ? 
;
_space_group_IT_number 2
_symmetry_cell_setting triclinic
_symmetry_space_group_name_Hall '-P 1'
_symmetry_space_group_name_H-M 'P -1'
_atom_sites_solution_hydrogens geom
_atom_sites_solution_primary direct
_atom_sites_solution_secondary difmap
_audit_creation_method SHELXL-97
_cell_angle_alpha 81.857(16)
_cell_angle_beta 77.019(16)
_cell_angle_gamma 75.086(16)
_cell_formula_units_Z 1
_cell_length_a 10.051(10)
_cell_length_b 10.492(11)
_cell_length_c 12.462(13)
_cell_measurement_temperature 293(2)
_cell_volume 1233(2)
_computing_data_collection 'Bruker SMART (BRUKER 1996)'
_computing_data_reduction 'Bruker SAINTPLUS V6.02 (BRUKER 1997)'
_computing_molecular_graphics 'Bruker SHELXTL V6.10(BRUKER 2000)'
_computing_publication_material 'Bruker SHELXTL V6.10(BRUKER 2000)'
_computing_structure_refinement 'Bruker SHELXTL V6.10(BRUKER 2000)'
_computing_structure_solution 'Bruker SHELXTL V6.10(BRUKER 2000)'
_diffrn_ambient_temperature 293(2)
_diffrn_measured_fraction_theta_full 0.895
_diffrn_measured_fraction_theta_max 0.895
_diffrn_measurement_device_type 'Siemens SMART CCD area detector'
_diffrn_measurement_method 'phi and omega scans'
_diffrn_radiation_monochromator graphite
_diffrn_radiation_source 'fine-focus sealed tube'
_diffrn_radiation_type MoK\a
_diffrn_radiation_wavelength 0.71073
_diffrn_reflns_av_R_equivalents 0.0936
_diffrn_reflns_av_sigmaI/netI 0.1105
_diffrn_reflns_limit_h_max 11
_diffrn_reflns_limit_h_min -11
_diffrn_reflns_limit_k_max 12
_diffrn_reflns_limit_k_min -9
_diffrn_reflns_limit_l_max 14
_diffrn_reflns_limit_l_min -14
_diffrn_reflns_number 5772
_diffrn_reflns_theta_full 25.47
_diffrn_reflns_theta_max 25.47
_diffrn_reflns_theta_min 1.68
_exptl_absorpt_coefficient_mu 1.032
_exptl_absorpt_correction_T_max 0.662
_exptl_absorpt_correction_T_min 0.528
_exptl_absorpt_correction_type empirical
_exptl_absorpt_process_details 'SADABS (Bruker)'
_exptl_crystal_colour 'Dark Blue'
_exptl_crystal_density_diffrn 1.381
_exptl_crystal_density_method 'not measured'
_exptl_crystal_description Polyhedra
_exptl_crystal_F_000 530
_exptl_crystal_size_max 0.6
_exptl_crystal_size_mid 0.6
_exptl_crystal_size_min 0.4
_refine_diff_density_max 0.735
_refine_diff_density_min -0.628
_refine_diff_density_rms 0.124
_refine_ls_extinction_method none
_refine_ls_goodness_of_fit_ref 1.009
_refine_ls_hydrogen_treatment mixed
_refine_ls_matrix_type full
_refine_ls_number_parameters 294
_refine_ls_number_reflns 4092
_refine_ls_number_restraints 0
_refine_ls_restrained_S_all 1.009
_refine_ls_R_factor_all 0.1067
_refine_ls_R_factor_gt 0.0768
_refine_ls_shift/su_max 0.001
_refine_ls_shift/su_mean 0.000
_refine_ls_structure_factor_coef Fsqd
_refine_ls_weighting_details 'calc w=1/[\s^2^(Fo^2^)+(0.1383P)^2^+0.0000P] where P=(Fo^2^+2Fc^2^)/3'
_refine_ls_weighting_scheme calc
_refine_ls_wR_factor_gt 0.2020
_refine_ls_wR_factor_ref 0.2194
_reflns_number_gt 2758
_reflns_number_total 4092
_reflns_threshold_expression >2sigma(I)
_cod_data_source_file ic049648tsi20040316_035521_1.cif
_cod_data_source_block DIMER_6
_cod_depositor_comments
;
The following automatic conversions were performed:
'_symmetry_cell_setting' value 'Triclinic' changed to 'triclinic'
according to '/home/saulius/struct/CIF-dictionaries/cif_core.dic'
dictionary named 'cif_core.dic' version 2.4.1 from 2010-06-29.

Automatic conversion script
Id: cif_fix_enum 1527 2010-12-29 10:47:43Z saulius 
;
_cod_database_code 4311702

loop_
_symmetry_equiv_pos_as_xyz
'x, y, z'
'-x, -y, -z'

loop_
_atom_site_label
_atom_site_type_symbol
_atom_site_fract_x
_atom_site_fract_y
_atom_site_fract_z
_atom_site_U_iso_or_equiv
_atom_site_adp_type
_atom_site_occupancy
_atom_site_symmetry_multiplicity
_atom_site_calc_flag
_atom_site_refinement_flags
_atom_site_disorder_assembly
_atom_site_disorder_group
Cu Cu 0.56292(8) 0.51244(7) 0.59378(5) 0.0422(3) Uani 1 1 d . . .
N1 N 0.5305(5) 0.6337(5) 0.7129(4) 0.0438(12) Uani 1 1 d . . .
C1 C 0.6415(7) 0.4233(6) 0.7941(4) 0.0487(16) Uani 1 1 d . . .
H1A H 0.7115 0.3941 0.8403 0.058 Uiso 1 1 calc R . .
H1B H 0.5693 0.3742 0.8213 0.058 Uiso 1 1 calc R . .
C2 C 0.5779(7) 0.5675(6) 0.8023(4) 0.0457(15) Uani 1 1 d . . .
C3 C 0.5699(9) 0.6265(7) 0.8958(5) 0.065(2) Uani 1 1 d . . .
H3 H 0.6040 0.5778 0.9564 0.078 Uiso 1 1 calc R . .
C4 C 0.5093(10) 0.7607(9) 0.8969(7) 0.083(3) Uani 1 1 d . . .
H4 H 0.4982 0.8034 0.9599 0.099 Uiso 1 1 calc R . .
C5 C 0.4665(10) 0.8294(8) 0.8055(7) 0.080(2) Uani 1 1 d . . .
H5 H 0.4290 0.9202 0.8055 0.096 Uiso 1 1 calc R . .
C6 C 0.4771(8) 0.7674(6) 0.7122(6) 0.0591(18) Uani 1 1 d . . .
C7 C 0.4450(10) 0.8426(7) 0.6063(7) 0.081(2) Uani 1 1 d . . .
H7A H 0.5005 0.7940 0.5452 0.121 Uiso 1 1 calc R . .
H7B H 0.4669 0.9276 0.5996 0.121 Uiso 1 1 calc R . .
H7C H 0.3472 0.8544 0.6060 0.121 Uiso 1 1 calc R . .
N2 N 0.7086(5) 0.3948(5) 0.6778(4) 0.0418(12) Uani 1 1 d . . .
C10 C 0.8486(7) 0.4269(6) 0.6459(6) 0.0568(17) Uani 1 1 d . . .
H10A H 0.8984 0.3854 0.5789 0.068 Uiso 1 1 calc R . .
H10B H 0.9012 0.3872 0.7036 0.068 Uiso 1 1 calc R . .
C11 C 0.8487(7) 0.5739(6) 0.6265(5) 0.0539(16) Uani 1 1 d . . .
C12 C 0.8847(9) 0.6354(9) 0.7026(6) 0.079(2) Uani 1 1 d . . .
H12 H 0.9115 0.5873 0.7660 0.095 Uiso 1 1 calc R . .
C13 C 0.8808(12) 0.7713(10) 0.6839(9) 0.098(3) Uani 1 1 d . . .
H13 H 0.8996 0.8139 0.7374 0.118 Uiso 1 1 calc R . .
C14 C 0.8509(11) 0.8391(9) 0.5917(10) 0.101(3) Uani 1 1 d . . .
H14 H 0.8545 0.9277 0.5790 0.121 Uiso 1 1 calc R . .
C15 C 0.8142(10) 0.7807(9) 0.5134(8) 0.088(3) Uani 1 1 d . . .
H15 H 0.7894 0.8302 0.4498 0.105 Uiso 1 1 calc R . .
C16 C 0.8152(8) 0.6465(7) 0.5313(6) 0.066(2) Uani 1 1 d . . .
H16 H 0.7929 0.6055 0.4785 0.079 Uiso 1 1 calc R . .
C20 C 0.7227(7) 0.2503(6) 0.6640(5) 0.0473(15) Uani 1 1 d . . .
H20A H 0.6304 0.2383 0.6632 0.057 Uiso 1 1 calc R . .
H20B H 0.7813 0.2306 0.5923 0.057 Uiso 1 1 calc R . .
C21 C 0.7832(7) 0.1507(6) 0.7503(5) 0.0501(16) Uani 1 1 d . . .
C22 C 0.9237(8) 0.1156(7) 0.7495(7) 0.069(2) Uani 1 1 d . . .
H22 H 0.9858 0.1508 0.6934 0.083 Uiso 1 1 calc R . .
C23 C 0.9741(11) 0.0250(9) 0.8349(9) 0.095(3) Uani 1 1 d . . .
H23 H 1.0693 0.0024 0.8370 0.114 Uiso 1 1 calc R . .
C24 C 0.8797(13) -0.0301(8) 0.9156(7) 0.089(3) Uani 1 1 d . . .
H24 H 0.9127 -0.0904 0.9714 0.107 Uiso 1 1 calc R . .
C25 C 0.7440(12) 0.0019(8) 0.9145(7) 0.084(3) Uani 1 1 d . . .
H25 H 0.6821 -0.0362 0.9686 0.101 Uiso 1 1 calc R . .
C26 C 0.6952(9) 0.0911(7) 0.8332(6) 0.068(2) Uani 1 1 d . . .
H26 H 0.5995 0.1130 0.8333 0.082 Uiso 1 1 calc R . .
O1 O 0.3936(4) 0.5786(4) 0.5376(3) 0.0415(10) Uani 1 1 d . . .
C30 C 0.2585(8) 0.6171(8) 0.6086(5) 0.065(2) Uani 1 1 d . . .
H30A H 0.2710 0.6304 0.6801 0.098 Uiso 1 1 calc R . .
H30B H 0.2085 0.5486 0.6162 0.098 Uiso 1 1 calc R . .
H30C H 0.2058 0.6979 0.5771 0.098 Uiso 1 1 calc R . .
Cl1 Cl 0.2883(2) 0.27052(19) 0.78202(16) 0.0711(6) Uani 1 1 d . . .
O2 O 0.3777(8) 0.3265(11) 0.7052(10) 0.218(7) Uani 1 1 d . . .
O3 O 0.3230(13) 0.2621(19) 0.8818(9) 0.253(8) Uani 1 1 d . . .
O4 O 0.1487(7) 0.3362(8) 0.7762(7) 0.136(3) Uani 1 1 d . . .
O5 O 0.3157(18) 0.1463(11) 0.7705(19) 0.322(11) Uani 1 1 d . . .
O1W O 0.829(4) 0.468(5) 0.004(4) 0.165(14) Uiso 0.25 1 d P . .
O3W O 0.870(2) 0.361(2) 0.0512(16) 0.147(6) Uiso 0.50 1 d P . .
O2W O 0.892(2) 0.362(2) -0.0486(18) 0.073(5) Uiso 0.25 1 d P . .

loop_
_atom_site_aniso_label
_atom_site_aniso_U_11
_atom_site_aniso_U_22
_atom_site_aniso_U_33
_atom_site_aniso_U_23
_atom_site_aniso_U_13
_atom_site_aniso_U_12
Cu 0.0497(5) 0.0406(5) 0.0316(4) -0.0027(3) -0.0163(3) 0.0044(3)
N1 0.050(3) 0.036(3) 0.043(3) -0.004(2) -0.014(2) -0.001(2)
C1 0.066(4) 0.046(4) 0.036(3) 0.003(3) -0.022(3) -0.009(3)
C2 0.055(4) 0.045(3) 0.036(3) -0.010(3) -0.004(3) -0.009(3)
C3 0.097(6) 0.066(5) 0.038(3) -0.004(3) -0.014(4) -0.026(4)
C4 0.113(7) 0.074(6) 0.062(5) -0.032(4) -0.008(5) -0.017(5)
C5 0.094(7) 0.045(4) 0.092(6) -0.019(4) -0.002(5) -0.010(4)
C6 0.068(5) 0.045(4) 0.059(4) -0.006(3) -0.014(3) -0.002(3)
C7 0.102(7) 0.038(4) 0.095(6) 0.005(4) -0.031(5) 0.000(4)
N2 0.047(3) 0.037(3) 0.040(2) -0.002(2) -0.021(2) 0.001(2)
C10 0.048(4) 0.050(4) 0.069(4) 0.000(3) -0.018(3) -0.001(3)
C11 0.052(4) 0.048(4) 0.058(4) -0.005(3) -0.007(3) -0.009(3)
C12 0.084(6) 0.096(6) 0.067(5) -0.023(4) -0.020(4) -0.027(5)
C13 0.133(9) 0.085(7) 0.093(7) -0.026(6) -0.017(6) -0.049(6)
C14 0.113(9) 0.058(5) 0.123(9) -0.018(6) 0.011(7) -0.027(5)
C15 0.092(7) 0.063(5) 0.090(6) 0.005(5) 0.008(5) -0.013(5)
C16 0.078(5) 0.055(4) 0.057(4) 0.000(3) 0.001(4) -0.018(4)
C20 0.054(4) 0.045(3) 0.045(3) 0.000(3) -0.023(3) -0.007(3)
C21 0.069(5) 0.033(3) 0.050(3) 0.000(3) -0.030(3) -0.003(3)
C22 0.074(6) 0.050(4) 0.086(5) 0.010(4) -0.034(4) -0.011(4)
C23 0.097(7) 0.064(5) 0.136(8) 0.000(6) -0.080(7) 0.001(5)
C24 0.145(9) 0.055(5) 0.077(6) 0.013(4) -0.060(6) -0.019(6)
C25 0.126(9) 0.055(5) 0.066(5) 0.005(4) -0.032(5) -0.003(5)
C26 0.089(6) 0.048(4) 0.062(4) 0.005(3) -0.018(4) -0.010(4)
O1 0.037(2) 0.046(2) 0.0337(19) -0.0068(17) -0.0088(17) 0.0079(19)
C30 0.066(5) 0.072(5) 0.052(4) -0.011(3) -0.014(3) 0.000(4)
Cl1 0.0692(13) 0.0611(12) 0.0763(12) 0.0127(9) -0.0242(10) -0.0051(10)
O2 0.072(5) 0.243(12) 0.289(13) 0.165(11) -0.033(6) -0.052(6)
O3 0.194(12) 0.45(2) 0.124(7) 0.029(10) -0.092(8) -0.069(13)
O4 0.072(5) 0.139(6) 0.179(8) 0.024(6) -0.038(5) -0.005(4)
O5 0.295(18) 0.085(7) 0.60(3) -0.098(12) -0.18(2) 0.049(9)

loop_
_atom_type_symbol
_atom_type_description
_atom_type_scat_dispersion_real
_atom_type_scat_dispersion_imag
_atom_type_scat_source
C C 0.0033 0.0016 'International Tables Vol C Tables 4.2.6.8 and 6.1.1.4'
H H 0.0000 0.0000 'International Tables Vol C Tables 4.2.6.8 and 6.1.1.4'
N N 0.0061 0.0033 'International Tables Vol C Tables 4.2.6.8 and 6.1.1.4'
O O 0.0106 0.0060 'International Tables Vol C Tables 4.2.6.8 and 6.1.1.4'
Cl Cl 0.1484 0.1585 'International Tables Vol C Tables 4.2.6.8 and 6.1.1.4'
Cu Cu 0.3201 1.2651 'International Tables Vol C Tables 4.2.6.8 and 6.1.1.4'

loop_
_geom_angle_atom_site_label_1
_geom_angle_atom_site_label_2
_geom_angle_atom_site_label_3
_geom_angle
_geom_angle_site_symmetry_1
_geom_angle_site_symmetry_3
_geom_angle_publ_flag
O1 Cu O1 78.61(17) . 2_666 ?
O1 Cu N1 100.70(18) . . ?
O1 Cu N1 169.65(18) 2_666 . ?
O1 Cu N2 160.9(2) . . ?
O1 Cu N2 100.04(18) 2_666 . ?
N1 Cu N2 83.99(19) . . ?
O1 Cu Cu 39.40(11) . 2_666 ?
O1 Cu Cu 39.21(11) 2_666 2_666 ?
N1 Cu Cu 139.17(14) . 2_666 ?
N2 Cu Cu 136.25(14) . 2_666 ?
C2 N1 C6 118.8(5) . . ?
C2 N1 Cu 110.9(4) . . ?
C6 N1 Cu 130.2(4) . . ?
N2 C1 C2 111.4(4) . . ?
N1 C2 C3 123.2(6) . . ?
N1 C2 C1 115.5(5) . . ?
C3 C2 C1 121.2(5) . . ?
C2 C3 C4 117.7(6) . . ?
C5 C4 C3 119.5(7) . . ?
C4 C5 C6 121.3(7) . . ?
N1 C6 C5 119.3(6) . . ?
N1 C6 C7 118.1(6) . . ?
C5 C6 C7 122.4(7) . . ?
C10 N2 C1 111.2(5) . . ?
C10 N2 C20 110.0(5) . . ?
C1 N2 C20 109.9(5) . . ?
C10 N2 Cu 113.9(4) . . ?
C1 N2 Cu 101.3(3) . . ?
C20 N2 Cu 110.1(3) . . ?
N2 C10 C11 116.2(5) . . ?
C16 C11 C12 118.8(7) . . ?
C16 C11 C10 120.4(6) . . ?
C12 C11 C10 120.8(6) . . ?
C11 C12 C13 119.6(8) . . ?
C14 C13 C12 120.8(9) . . ?
C13 C14 C15 121.1(9) . . ?
C14 C15 C16 118.8(9) . . ?
C11 C16 C15 120.7(8) . . ?
C21 C20 N2 116.4(4) . . ?
C22 C21 C26 118.2(6) . . ?
C22 C21 C20 121.8(6) . . ?
C26 C21 C20 120.0(6) . . ?
C21 C22 C23 119.3(8) . . ?
C24 C23 C22 119.3(8) . . ?
C25 C24 C23 121.1(7) . . ?
C24 C25 C26 119.5(9) . . ?
C25 C26 C21 122.5(8) . . ?
C30 O1 Cu 122.4(3) . . ?
C30 O1 Cu 127.4(4) . 2_666 ?
Cu O1 Cu 101.39(17) . 2_666 ?
O5 Cl1 O2 109.2(12) . . ?
O5 Cl1 O3 98.4(11) . . ?
O2 Cl1 O3 109.6(9) . . ?
O5 Cl1 O4 113.3(9) . . ?
O2 Cl1 O4 110.2(5) . . ?
O3 Cl1 O4 115.6(7) . . ?
O3W O1W O2W 57(2) . . ?
O2W O3W O1W 66(2) . . ?
O3W O2W O1W 57(2) . . ?

loop_
_geom_bond_atom_site_label_1
_geom_bond_atom_site_label_2
_geom_bond_distance
_geom_bond_site_symmetry_2
_geom_bond_publ_flag
Cu O1 1.913(4) . ?
Cu O1 1.921(4) 2_666 ?
Cu N1 2.008(5) . ?
Cu N2 2.038(4) . ?
Cu Cu 2.967(3) 2_666 ?
N1 C2 1.342(7) . ?
N1 C6 1.365(8) . ?
C1 N2 1.492(8) . ?
C1 C2 1.492(8) . ?
C2 C3 1.372(8) . ?
C3 C4 1.384(11) . ?
C4 C5 1.352(11) . ?
C5 C6 1.382(10) . ?
C6 C7 1.495(9) . ?
N2 C10 1.485(9) . ?
N2 C20 1.516(8) . ?
C10 C11 1.527(9) . ?
C11 C16 1.375(9) . ?
C11 C12 1.377(9) . ?
C12 C13 1.403(13) . ?
C13 C14 1.315(13) . ?
C14 C15 1.382(14) . ?
C15 C16 1.392(11) . ?
C20 C21 1.507(7) . ?
C21 C22 1.363(10) . ?
C21 C26 1.390(10) . ?
C22 C23 1.414(10) . ?
C23 C24 1.391(14) . ?
C24 C25 1.322(13) . ?
C25 C26 1.364(10) . ?
O1 C30 1.439(8) . ?
O1 Cu 1.921(4) 2_666 ?
Cl1 O5 1.283(11) . ?
Cl1 O2 1.339(8) . ?
Cl1 O3 1.350(10) . ?
Cl1 O4 1.408(7) . ?
O1W O3W 1.21(4) . ?
O1W O2W 1.31(4) . ?
O3W O2W 1.21(2) . ?
